data_7154437
loop_
_publ_author_name
'Plesner, Malene'
'Hensel, Thomas'
'Nielsen, Bjarne E.'
'Kamounah, Fadhil S.'
'Brock-Nannestad, Theis'
'Nielsen, Christian B.'
'Tortzen, Christian G.'
'Hammerich, Ole'
'Pittelkow, Michael'

_publ_section_title
;
 Synthesis and properties of unsymmetrical azatrioxa[8]circulenes.
;
_journal_issue 21
_journal_name_full 'Organic &amp; biomolecular chemistry'
_journal_page_first 5937
_journal_page_last 5943
_journal_paper_doi 10.1039/c5ob00676g
_journal_volume 13
_journal_year 2015
_chemical_formula_moiety 'C47 H47 N O3'
_chemical_formula_sum 'C47 H47 N O3'
_chemical_formula_weight 673.85
_chemical_name_systematic
;
 ?
;
_space_group_crystal_system monoclinic
_space_group_IT_number 14
_space_group_name_Hall '-P 2yn'
_space_group_name_H-M_alt 'P 1 21/n 1'
_symmetry_space_group_name_Hall '-P 2yn'
_symmetry_space_group_name_H-M 'P 1 21/n 1'
_atom_sites_solution_hydrogens geom
_audit_creation_date 2014-10-16
_audit_creation_method
;
Olex2 1.2
(compiled 2014.08.28 svn.r2986 for OlexSys, GUI svn.r4874)
;
_audit_update_record
;
2014-11-04 deposited with the CCDC.
2015-04-21 downloaded from the CCDC.
;
_cell_angle_alpha 90
_cell_angle_beta 107.045(4)
_cell_angle_gamma 90
_cell_formula_units_Z 4
_cell_length_a 15.3940(17)
_cell_length_b 13.3282(13)
_cell_length_c 18.339(2)
_cell_measurement_reflns_used 9040
_cell_measurement_temperature 122.15
_cell_measurement_theta_max 26.33
_cell_measurement_theta_min 2.56
_cell_volume 3597.4(7)
_computing_cell_refinement 'SAINT (Bruker, 2013)'
_computing_data_collection 'APEX2 (Bruker, 2013)'
_computing_data_reduction 'SAINT (Bruker, 2013)'
_computing_molecular_graphics 'Olex2 (Dolomanov et al., 2009)'
_computing_publication_material 'Olex2 (Dolomanov et al., 2009)'
_computing_structure_refinement 'ShelXL (Sheldrick, 2008)'
_computing_structure_solution 'SHELXS-97 (Sheldrick, 2008)'
_diffrn_ambient_temperature 122.15
_diffrn_measured_fraction_theta_full 0.999
_diffrn_measured_fraction_theta_max 0.999
_diffrn_measurement_device_type 'Bruker APEX-II CCD'
_diffrn_measurement_method '\f and \w scans'
_diffrn_radiation_type MoK\a
_diffrn_radiation_wavelength 0.71073
_diffrn_reflns_av_R_equivalents 0.0924
_diffrn_reflns_av_unetI/netI 0.0379
_diffrn_reflns_laue_measured_fraction_full 0.999
_diffrn_reflns_laue_measured_fraction_max 0.999
_diffrn_reflns_limit_h_max 19
_diffrn_reflns_limit_h_min -19
_diffrn_reflns_limit_k_max 16
_diffrn_reflns_limit_k_min -16
_diffrn_reflns_limit_l_max 22
_diffrn_reflns_limit_l_min -22
_diffrn_reflns_number 84976
_diffrn_reflns_point_group_measured_fraction_full 0.999
_diffrn_reflns_point_group_measured_fraction_max 0.999
_diffrn_reflns_theta_full 25.242
_diffrn_reflns_theta_max 26.372
_diffrn_reflns_theta_min 2.323
_diffrn_standards_number 0
_exptl_absorpt_coefficient_mu 0.076
_exptl_absorpt_correction_T_max 0.7454
_exptl_absorpt_correction_T_min 0.6760
_exptl_absorpt_correction_type multi-scan
_exptl_absorpt_process_details
;
SADABS-2012/1 (Bruker,2012) was used for absorption correction.
wR2(int) was 0.1428 before and 0.0747 after correction.
The Ratio of minimum to maximum transmission is 0.9069.
The \l/2 correction factor is 0.0000.
;
_exptl_crystal_colour 'clear yellow'
_exptl_crystal_colour_lustre clear
_exptl_crystal_colour_primary yellow
_exptl_crystal_density_diffrn 1.244
_exptl_crystal_description prism
_exptl_crystal_F_000 1440
_exptl_crystal_size_max 0.571
_exptl_crystal_size_mid 0.246
_exptl_crystal_size_min 0.0351
_refine_diff_density_max 0.261
_refine_diff_density_min -0.209
_refine_diff_density_rms 0.044
_refine_ls_extinction_method none
_refine_ls_goodness_of_fit_ref 1.012
_refine_ls_hydrogen_treatment constr
_refine_ls_matrix_type full
_refine_ls_number_parameters 472
_refine_ls_number_reflns 7350
_refine_ls_number_restraints 0
_refine_ls_restrained_S_all 1.012
_refine_ls_R_factor_all 0.0644
_refine_ls_R_factor_gt 0.0423
_refine_ls_shift/su_max 0.001
_refine_ls_shift/su_mean 0.000
_refine_ls_structure_factor_coef Fsqd
_refine_ls_weighting_details 'w=1/[\s^2^(Fo^2^)+(0.0436P)^2^+1.9340P] where P=(Fo^2^+2Fc^2^)/3'
_refine_ls_weighting_scheme calc
_refine_ls_wR_factor_gt 0.0968
_refine_ls_wR_factor_ref 0.1084
_reflns_Friedel_coverage 0.000
_reflns_number_gt 5583
_reflns_number_total 7350
_reflns_threshold_expression 'I > 2\s(I)'
_cod_data_source_file c5ob00676g2.cif
_cod_data_source_block mo_d8v788_0m
_cod_depositor_comments 'Adding full bibliography for 7154437.cif.'
_cod_database_code 7154437
_shelxl_version_number 2013-4
_shelx_space_group_comment
;
The symmetry employed for this shelxl refinement is uniquely defined
by the following loop, which should always be used as a source of
symmetry information in preference to the above space-group names.
They are only intended as comments.
;
_olex2_refinement_description
;
1. Fixed Uiso
 At 1.2 times of:
  All C(H) groups, All C(H,H) groups
 At 1.5 times of:
  All C(H,H,H) groups
2.a Secondary CH2 refined with riding coordinates:
 C10(H10A,H10B)
2.b Aromatic/amide H refined with riding coordinates:
 C12(H12), C13(H13), C14(H14), C23(H23), C29(H29), C37(H37), C41(H41),
 C46(H46), C47(H47)
2.c Idealised Me refined as rotating group:
 C1(H1A,H1B,H1C), C25(H25A,H25B,H25C), C26(H26A,H26B,H26C), C27(H27A,H27B,
 H27C), C32(H32A,H32B,H32C), C33(H33A,H33B,H33C), C34(H34A,H34B,H34C), C35(H35A,
 H35B,H35C), C36(H36A,H36B,H36C), C43(H43A,H43B,H43C), C44(H44A,H44B,H44C),
 C45(H45A,H45B,H45C)
;
_olex2_submission_special_instructions 'No special instructions were received'

loop_
_space_group_symop_operation_xyz
'x, y, z'
'-x+1/2, y+1/2, -z+1/2'
'-x, -y, -z'
'x-1/2, -y-1/2, z-1/2'

loop_
_atom_site_label
_atom_site_type_symbol
_atom_site_fract_x
_atom_site_fract_y
_atom_site_fract_z
_atom_site_U_iso_or_equiv
_atom_site_adp_type
_atom_site_occupancy
_atom_site_site_symmetry_order
_atom_site_calc_flag
_atom_site_refinement_flags_posn
O1 O 0.93065(7) -0.04642(8) 0.73309(6) 0.0176(2) Uani 1 1 d .
O2 O 0.71471(7) 0.05963(8) 0.91004(6) 0.0181(2) Uani 1 1 d .
O3 O 1.21976(7) 0.14085(8) 0.93176(6) 0.0190(2) Uani 1 1 d .
N1 N 1.00468(8) 0.24739(9) 1.11043(7) 0.0176(3) Uani 1 1 d .
C1 C 1.03762(11) 0.00371(13) 0.61524(9) 0.0260(4) Uani 1 1 d .
H1A H 1.0510 0.0757 0.6158 0.039 Uiso 1 1 calc GR
H1B H 0.9752 -0.0060 0.6172 0.039 Uiso 1 1 calc GR
H1C H 1.0442 -0.0263 0.5684 0.039 Uiso 1 1 calc GR
C2 C 1.10391(10) -0.04670(12) 0.68447(9) 0.0193(3) Uani 1 1 d .
C3 C 1.09380(10) -0.00030(11) 0.75817(8) 0.0173(3) Uani 1 1 d .
C4 C 1.01128(10) -0.00309(11) 0.77729(8) 0.0167(3) Uani 1 1 d .
C5 C 0.99888(10) 0.03971(11) 0.84271(8) 0.0155(3) Uani 1 1 d .
C6 C 1.07226(10) 0.08764(11) 0.89428(8) 0.0159(3) Uani 1 1 d .
C7 C 1.08716(10) 0.14086(11) 0.96463(8) 0.0154(3) Uani 1 1 d .
C8 C 1.03201(10) 0.16806(11) 1.00996(8) 0.0152(3) Uani 1 1 d .
C9 C 1.07139(10) 0.22669(11) 1.07483(8) 0.0163(3) Uani 1 1 d .
C10 C 1.01490(11) 0.30957(12) 1.17706(8) 0.0192(3) Uani 1 1 d .
H10A H 1.0806 0.3168 1.2037 0.023 Uiso 1 1 calc R
H10B H 0.9871 0.2742 1.2121 0.023 Uiso 1 1 calc R
C11 C 0.97355(10) 0.41335(12) 1.16191(9) 0.0197(3) Uani 1 1 d .
C12 C 0.94329(11) 0.45512(12) 1.08960(9) 0.0243(4) Uani 1 1 d .
H12 H 0.9458 0.4171 1.0464 0.029 Uiso 1 1 calc R
C13 C 0.90933(11) 0.55253(13) 1.08000(11) 0.0303(4) Uani 1 1 d .
H13 H 0.8881 0.5802 1.0302 0.036 Uiso 1 1 calc R
C14 C 0.90619(11) 0.60934(14) 1.14197(12) 0.0341(4) Uani 1 1 d .
H14 H 0.8837 0.6761 1.1350 0.041 Uiso 1 1 calc R
C15 C 0.92366(10) 0.20292(11) 1.06811(8) 0.0163(3) Uani 1 1 d .
C16 C 0.93890(10) 0.15246(11) 1.00588(8) 0.0150(3) Uani 1 1 d .
C17 C 0.86617(10) -0.02772(11) 0.77138(8) 0.0163(3) Uani 1 1 d .
C18 C 0.90556(10) 0.02390(11) 0.83871(8) 0.0158(3) Uani 1 1 d .
C19 C 0.85163(10) 0.05098(11) 0.88522(8) 0.0153(3) Uani 1 1 d .
C20 C 0.76032(10) 0.02572(11) 0.85937(9) 0.0165(3) Uani 1 1 d .
C21 C 0.78025(10) 0.10813(11) 0.96861(8) 0.0163(3) Uani 1 1 d .
C22 C 0.76285(10) 0.15978(11) 1.03031(9) 0.0172(3) Uani 1 1 d .
C23 C 0.83794(10) 0.20668(11) 1.08008(9) 0.0180(3) Uani 1 1 d .
H23 H 0.8309 0.2419 1.1230 0.022 Uiso 1 1 calc R
C24 C 0.66749(10) 0.16847(12) 1.04054(9) 0.0195(3) Uani 1 1 d .
C25 C 0.62507(12) 0.06433(13) 1.04064(11) 0.0297(4) Uani 1 1 d .
H25A H 0.6646 0.0236 1.0816 0.045 Uiso 1 1 calc GR
H25B H 0.6182 0.0315 0.9914 0.045 Uiso 1 1 calc GR
H25C H 0.5653 0.0713 1.0490 0.045 Uiso 1 1 calc GR
C26 C 0.67021(12) 0.21999(15) 1.11566(10) 0.0319(4) Uani 1 1 d .
H26A H 0.6939 0.2883 1.1159 0.048 Uiso 1 1 calc GR
H26B H 0.7098 0.1820 1.1583 0.048 Uiso 1 1 calc GR
H26C H 0.6087 0.2227 1.1209 0.048 Uiso 1 1 calc GR
C27 C 0.60659(12) 0.23015(15) 0.97497(11) 0.0343(4) Uani 1 1 d .
H27A H 0.5458 0.2357 0.9814 0.052 Uiso 1 1 calc GR
H27B H 0.6025 0.1970 0.9264 0.052 Uiso 1 1 calc GR
H27C H 0.6325 0.2973 0.9751 0.052 Uiso 1 1 calc GR
C28 C 0.86468(10) 0.10429(11) 0.95529(8) 0.0150(3) Uani 1 1 d .
C29 C 0.72064(10) -0.02534(11) 0.79147(9) 0.0179(3) Uani 1 1 d .
H29 H 0.6575 -0.0400 0.7767 0.021 Uiso 1 1 calc R
C30 C 0.77366(10) -0.05502(11) 0.74502(8) 0.0172(3) Uani 1 1 d .
C31 C 0.73510(10) -0.11593(12) 0.67156(9) 0.0191(3) Uani 1 1 d .
C32 C 0.74809(11) -0.05972(13) 0.60254(9) 0.0243(4) Uani 1 1 d .
H32A H 0.7250 -0.1009 0.5566 0.037 Uiso 1 1 calc GR
H32B H 0.8129 -0.0462 0.6109 0.037 Uiso 1 1 calc GR
H32C H 0.7147 0.0039 0.5960 0.037 Uiso 1 1 calc GR
C33 C 0.78442(11) -0.21661(12) 0.68022(9) 0.0226(3) Uani 1 1 d .
H33A H 0.7734 -0.2541 0.7226 0.034 Uiso 1 1 calc GR
H33B H 0.8498 -0.2051 0.6906 0.034 Uiso 1 1 calc GR
H33C H 0.7618 -0.2553 0.6330 0.034 Uiso 1 1 calc GR
C34 C 0.63344(11) -0.13623(13) 0.65501(9) 0.0244(4) Uani 1 1 d .
H34A H 0.6116 -0.1744 0.6075 0.037 Uiso 1 1 calc GR
H34B H 0.6007 -0.0723 0.6499 0.037 Uiso 1 1 calc GR
H34C H 0.6229 -0.1749 0.6970 0.037 Uiso 1 1 calc GR
C35 C 1.08355(12) -0.15963(12) 0.68283(10) 0.0259(4) Uani 1 1 d .
H35A H 1.0913 -0.1891 0.6362 0.039 Uiso 1 1 calc GR
H35B H 1.0209 -0.1699 0.6838 0.039 Uiso 1 1 calc GR
H35C H 1.1254 -0.1919 0.7274 0.039 Uiso 1 1 calc GR
C36 C 1.20014(11) -0.03317(13) 0.67834(9) 0.0255(4) Uani 1 1 d .
H36A H 1.2038 -0.0619 0.6302 0.038 Uiso 1 1 calc GR
H36B H 1.2435 -0.0674 0.7211 0.038 Uiso 1 1 calc GR
H36C H 1.2148 0.0385 0.6799 0.038 Uiso 1 1 calc GR
C37 C 1.16585(10) 0.04841(12) 0.81042(9) 0.0190(3) Uani 1 1 d .
H37 H 1.2233 0.0530 0.8011 0.023 Uiso 1 1 calc R
C38 C 1.15334(10) 0.09031(11) 0.87626(8) 0.0173(3) Uani 1 1 d .
C39 C 1.17761(10) 0.17140(11) 0.98605(8) 0.0169(3) Uani 1 1 d .
C40 C 1.21966(10) 0.22759(11) 1.05195(8) 0.0159(3) Uani 1 1 d .
C41 C 1.16319(10) 0.25493(11) 1.09602(8) 0.0168(3) Uani 1 1 d .
H41 H 1.1874 0.2933 1.1411 0.020 Uiso 1 1 calc R
C42 C 1.31998(10) 0.25923(11) 1.07261(9) 0.0182(3) Uani 1 1 d .
C43 C 1.38104(10) 0.16861(12) 1.07200(10) 0.0236(4) Uani 1 1 d .
H43A H 1.4449 0.1894 1.0893 0.035 Uiso 1 1 calc GR
H43B H 1.3670 0.1418 1.0201 0.035 Uiso 1 1 calc GR
H43C H 1.3703 0.1167 1.1062 0.035 Uiso 1 1 calc GR
C44 C 1.35255(11) 0.30672(12) 1.15194(9) 0.0222(3) Uani 1 1 d .
H44A H 1.3441 0.2590 1.1900 0.033 Uiso 1 1 calc GR
H44B H 1.3173 0.3677 1.1530 0.033 Uiso 1 1 calc GR
H44C H 1.4171 0.3239 1.1636 0.033 Uiso 1 1 calc GR
C45 C 1.33078(11) 0.33478(12) 1.01248(9) 0.0227(4) Uani 1 1 d .
H45A H 1.3948 0.3541 1.0238 0.034 Uiso 1 1 calc GR
H45B H 1.2940 0.3945 1.0135 0.034 Uiso 1 1 calc GR
H45C H 1.3105 0.3039 0.9618 0.034 Uiso 1 1 calc GR
C46 C 0.96892(11) 0.47062(13) 1.22428(10) 0.0256(4) Uani 1 1 d .
H46 H 0.9885 0.4426 1.2741 0.031 Uiso 1 1 calc R
C47 C 0.93598(12) 0.56833(14) 1.21431(11) 0.0327(4) Uani 1 1 d .
H47 H 0.9339 0.6070 1.2573 0.039 Uiso 1 1 calc R

loop_
_atom_site_aniso_label
_atom_site_aniso_U_11
_atom_site_aniso_U_22
_atom_site_aniso_U_33
_atom_site_aniso_U_23
_atom_site_aniso_U_13
_atom_site_aniso_U_12
O1 0.0125(5) 0.0236(6) 0.0164(5) -0.0028(4) 0.0038(4) -0.0002(4)
O2 0.0136(5) 0.0208(6) 0.0207(6) -0.0042(4) 0.0062(4) -0.0005(4)
O3 0.0140(5) 0.0258(6) 0.0173(5) -0.0051(4) 0.0049(4) -0.0014(4)
N1 0.0143(6) 0.0217(7) 0.0175(6) -0.0033(5) 0.0059(5) -0.0001(5)
C1 0.0243(9) 0.0358(10) 0.0181(8) 0.0000(7) 0.0063(7) 0.0020(7)
C2 0.0171(8) 0.0249(8) 0.0162(7) -0.0034(6) 0.0051(6) 0.0001(6)
C3 0.0160(8) 0.0198(8) 0.0163(7) 0.0016(6) 0.0049(6) 0.0022(6)
C4 0.0138(7) 0.0189(7) 0.0153(7) 0.0003(6) 0.0011(6) 0.0008(6)
C5 0.0140(7) 0.0172(7) 0.0152(7) 0.0017(6) 0.0042(6) 0.0016(6)
C6 0.0144(7) 0.0178(7) 0.0155(7) 0.0014(6) 0.0043(6) 0.0009(6)
C7 0.0144(7) 0.0155(7) 0.0157(7) 0.0016(6) 0.0034(6) 0.0009(6)
C8 0.0147(7) 0.0151(7) 0.0156(7) 0.0018(6) 0.0040(6) 0.0016(6)
C9 0.0163(7) 0.0177(7) 0.0162(7) 0.0031(6) 0.0066(6) 0.0026(6)
C10 0.0185(8) 0.0241(8) 0.0152(7) -0.0018(6) 0.0050(6) 0.0007(6)
C11 0.0116(7) 0.0242(8) 0.0232(8) -0.0028(7) 0.0051(6) -0.0026(6)
C12 0.0199(8) 0.0266(9) 0.0234(8) -0.0015(7) 0.0016(7) -0.0020(7)
C13 0.0189(9) 0.0283(9) 0.0356(10) 0.0048(8) -0.0048(8) -0.0002(7)
C14 0.0181(9) 0.0241(9) 0.0563(13) -0.0012(9) 0.0050(8) 0.0034(7)
C15 0.0160(7) 0.0158(7) 0.0174(7) 0.0013(6) 0.0052(6) 0.0009(6)
C16 0.0156(7) 0.0140(7) 0.0160(7) 0.0019(6) 0.0053(6) 0.0019(6)
C17 0.0157(7) 0.0180(7) 0.0162(7) 0.0014(6) 0.0061(6) 0.0020(6)
C18 0.0140(7) 0.0169(7) 0.0156(7) 0.0017(6) 0.0028(6) 0.0017(6)
C19 0.0137(7) 0.0147(7) 0.0161(7) 0.0014(6) 0.0022(6) 0.0020(6)
C20 0.0145(7) 0.0167(7) 0.0196(8) 0.0017(6) 0.0070(6) 0.0021(6)
C21 0.0147(7) 0.0152(7) 0.0183(7) -0.0002(6) 0.0036(6) -0.0012(6)
C22 0.0167(8) 0.0158(7) 0.0208(8) 0.0013(6) 0.0079(6) 0.0023(6)
C23 0.0189(8) 0.0181(7) 0.0185(8) -0.0005(6) 0.0080(6) 0.0019(6)
C24 0.0153(8) 0.0210(8) 0.0242(8) -0.0009(7) 0.0088(7) 0.0016(6)
C25 0.0227(9) 0.0263(9) 0.0459(11) -0.0041(8) 0.0190(8) -0.0025(7)
C26 0.0196(9) 0.0427(11) 0.0380(10) -0.0129(9) 0.0157(8) -0.0033(8)
C27 0.0220(9) 0.0447(11) 0.0390(11) 0.0114(9) 0.0130(8) 0.0120(8)
C28 0.0142(7) 0.0139(7) 0.0173(7) 0.0019(6) 0.0054(6) 0.0018(6)
C29 0.0117(7) 0.0193(8) 0.0212(8) 0.0000(6) 0.0023(6) -0.0005(6)
C30 0.0162(8) 0.0160(7) 0.0173(7) 0.0009(6) 0.0017(6) 0.0012(6)
C31 0.0156(8) 0.0216(8) 0.0188(8) -0.0012(6) 0.0027(6) -0.0012(6)
C32 0.0229(9) 0.0288(9) 0.0186(8) 0.0003(7) 0.0019(7) -0.0020(7)
C33 0.0202(8) 0.0219(8) 0.0229(8) -0.0036(7) 0.0020(7) -0.0006(7)
C34 0.0183(8) 0.0282(9) 0.0238(8) -0.0052(7) 0.0017(7) -0.0012(7)
C35 0.0279(9) 0.0267(9) 0.0252(9) -0.0037(7) 0.0109(7) -0.0004(7)
C36 0.0212(9) 0.0347(9) 0.0227(8) -0.0054(7) 0.0094(7) -0.0005(7)
C37 0.0141(7) 0.0250(8) 0.0193(8) 0.0002(6) 0.0071(6) 0.0001(6)
C38 0.0139(7) 0.0203(8) 0.0167(7) -0.0006(6) 0.0028(6) -0.0015(6)
C39 0.0169(8) 0.0190(7) 0.0163(7) 0.0010(6) 0.0072(6) 0.0032(6)
C40 0.0146(7) 0.0159(7) 0.0163(7) 0.0019(6) 0.0032(6) 0.0011(6)
C41 0.0160(8) 0.0174(7) 0.0158(7) -0.0013(6) 0.0030(6) -0.0003(6)
C42 0.0143(8) 0.0211(8) 0.0188(8) -0.0010(6) 0.0043(6) -0.0023(6)
C43 0.0147(8) 0.0249(8) 0.0299(9) -0.0033(7) 0.0044(7) 0.0006(7)
C44 0.0179(8) 0.0266(9) 0.0208(8) -0.0023(7) 0.0037(7) -0.0051(7)
C45 0.0212(8) 0.0259(8) 0.0214(8) -0.0021(7) 0.0068(7) -0.0047(7)
C46 0.0225(9) 0.0292(9) 0.0268(9) -0.0054(7) 0.0097(7) -0.0017(7)
C47 0.0253(9) 0.0292(9) 0.0466(11) -0.0105(8) 0.0153(9) 0.0003(8)

loop_
_atom_type_symbol
_atom_type_description
_atom_type_scat_dispersion_real
_atom_type_scat_dispersion_imag
_atom_type_scat_source
C C 0.0033 0.0016 'International Tables Vol C Tables 4.2.6.8 and 6.1.1.4'
H H 0.0000 0.0000 'International Tables Vol C Tables 4.2.6.8 and 6.1.1.4'
N N 0.0061 0.0033 'International Tables Vol C Tables 4.2.6.8 and 6.1.1.4'
O O 0.0106 0.0060 'International Tables Vol C Tables 4.2.6.8 and 6.1.1.4'

loop_
_geom_angle_atom_site_label_1
_geom_angle_atom_site_label_2
_geom_angle_atom_site_label_3
_geom_angle
C4 O1 C17 106.07(11)
C20 O2 C21 105.73(11)
C38 O3 C39 105.52(11)
C9 N1 C10 126.54(13)
C15 N1 C9 108.45(12)
C15 N1 C10 124.90(12)
H1A C1 H1B 109.5
H1A C1 H1C 109.5
H1B C1 H1C 109.5
C2 C1 H1A 109.5
C2 C1 H1B 109.5
C2 C1 H1C 109.5
C1 C2 C3 109.77(12)
C1 C2 C35 109.34(14)
C3 C2 C35 109.83(13)
C36 C2 C1 108.17(13)
C36 C2 C3 111.58(13)
C36 C2 C35 108.10(13)
C4 C3 C2 122.55(14)
C37 C3 C2 121.78(13)
C37 C3 C4 115.66(13)
O1 C4 C3 125.35(13)
C5 C4 O1 110.34(12)
C5 C4 C3 124.29(14)
C4 C5 C6 118.89(13)
C4 C5 C18 106.53(13)
C6 C5 C18 134.56(13)
C5 C6 C7 136.16(13)
C38 C6 C5 117.22(13)
C38 C6 C7 106.59(13)
C8 C7 C6 134.39(14)
C39 C7 C6 106.39(12)
C39 C7 C8 119.18(13)
C7 C8 C9 117.47(13)
C7 C8 C16 134.87(14)
C9 C8 C16 107.63(13)
N1 C9 C8 108.18(13)
N1 C9 C41 129.55(14)
C41 C9 C8 122.26(13)
N1 C10 H10A 108.4
N1 C10 H10B 108.4
N1 C10 C11 115.64(13)
H10A C10 H10B 107.4
C11 C10 H10A 108.4
C11 C10 H10B 108.4
C12 C11 C10 123.20(14)
C12 C11 C46 118.76(15)
C46 C11 C10 118.00(14)
C11 C12 H12 119.9
C11 C12 C13 120.27(16)
C13 C12 H12 119.9
C12 C13 H13 119.6
C14 C13 C12 120.72(17)
C14 C13 H13 119.6
C13 C14 H14 120.3
C13 C14 C47 119.48(16)
C47 C14 H14 120.3
N1 C15 C16 108.74(12)
N1 C15 C23 128.91(14)
C23 C15 C16 122.32(14)
C15 C16 C8 106.99(13)
C28 C16 C8 135.53(13)
C28 C16 C15 117.44(13)
O1 C17 C30 125.22(13)
C18 C17 O1 110.25(12)
C18 C17 C30 124.51(13)
C17 C18 C5 106.78(12)
C17 C18 C19 119.14(13)
C19 C18 C5 134.06(14)
C18 C19 C28 136.29(14)
C20 C19 C18 116.84(13)
C20 C19 C28 106.81(12)
C19 C20 O2 110.58(13)
C19 C20 C29 123.99(13)
C29 C20 O2 125.42(13)
O2 C21 C22 125.18(13)
C28 C21 O2 110.42(12)
C28 C21 C22 124.28(14)
C21 C22 C24 123.04(14)
C23 C22 C21 115.27(13)
C23 C22 C24 121.63(13)
C15 C23 H23 119.3
C22 C23 C15 121.34(14)
C22 C23 H23 119.3
C25 C24 C22 110.72(12)
C26 C24 C22 111.64(13)
C26 C24 C25 107.74(14)
C26 C24 C27 108.40(14)
C27 C24 C22 109.36(13)
C27 C24 C25 108.92(14)
C24 C25 H25A 109.5
C24 C25 H25B 109.5
C24 C25 H25C 109.5
H25A C25 H25B 109.5
H25A C25 H25C 109.5
H25B C25 H25C 109.5
C24 C26 H26A 109.5
C24 C26 H26B 109.5
C24 C26 H26C 109.5
H26A C26 H26B 109.5
H26A C26 H26C 109.5
H26B C26 H26C 109.5
C24 C27 H27A 109.5
C24 C27 H27B 109.5
C24 C27 H27C 109.5
H27A C27 H27B 109.5
H27A C27 H27C 109.5
H27B C27 H27C 109.5
C16 C28 C19 134.13(13)
C21 C28 C16 119.34(13)
C21 C28 C19 106.46(13)
C20 C29 H29 120.0
C20 C29 C30 120.08(14)
C30 C29 H29 120.0
C17 C30 C31 121.92(13)
C29 C30 C17 115.41(13)
C29 C30 C31 122.65(13)
C32 C31 C30 110.82(13)
C33 C31 C30 108.71(12)
C33 C31 C32 109.52(13)
C33 C31 C34 108.30(13)
C34 C31 C30 112.19(13)
C34 C31 C32 107.23(13)
C31 C32 H32A 109.5
C31 C32 H32B 109.5
C31 C32 H32C 109.5
H32A C32 H32B 109.5
H32A C32 H32C 109.5
H32B C32 H32C 109.5
C31 C33 H33A 109.5
C31 C33 H33B 109.5
C31 C33 H33C 109.5
H33A C33 H33B 109.5
H33A C33 H33C 109.5
H33B C33 H33C 109.5
C31 C34 H34A 109.5
C31 C34 H34B 109.5
C31 C34 H34C 109.5
H34A C34 H34B 109.5
H34A C34 H34C 109.5
H34B C34 H34C 109.5
C2 C35 H35A 109.5
C2 C35 H35B 109.5
C2 C35 H35C 109.5
H35A C35 H35B 109.5
H35A C35 H35C 109.5
H35B C35 H35C 109.5
C2 C36 H36A 109.5
C2 C36 H36B 109.5
C2 C36 H36C 109.5
H36A C36 H36B 109.5
H36A C36 H36C 109.5
H36B C36 H36C 109.5
C3 C37 H37 120.1
C38 C37 C3 119.83(14)
C38 C37 H37 120.1
O3 C38 C37 124.80(13)
C6 C38 O3 111.10(13)
C6 C38 C37 124.09(14)
O3 C39 C40 124.98(13)
C7 C39 O3 110.38(12)
C7 C39 C40 124.61(13)
C39 C40 C42 122.24(13)
C41 C40 C39 115.32(13)
C41 C40 C42 122.41(13)
C9 C41 H41 119.4
C40 C41 C9 121.11(14)
C40 C41 H41 119.4
C40 C42 C45 108.35(12)
C43 C42 C40 110.85(12)
C43 C42 C45 108.39(12)
C44 C42 C40 111.92(12)
C44 C42 C43 107.59(13)
C44 C42 C45 109.68(13)
C42 C43 H43A 109.5
C42 C43 H43B 109.5
C42 C43 H43C 109.5
H43A C43 H43B 109.5
H43A C43 H43C 109.5
H43B C43 H43C 109.5
C42 C44 H44A 109.5
C42 C44 H44B 109.5
C42 C44 H44C 109.5
H44A C44 H44B 109.5
H44A C44 H44C 109.5
H44B C44 H44C 109.5
C42 C45 H45A 109.5
C42 C45 H45B 109.5
C42 C45 H45C 109.5
H45A C45 H45B 109.5
H45A C45 H45C 109.5
H45B C45 H45C 109.5
C11 C46 H46 119.7
C47 C46 C11 120.62(17)
C47 C46 H46 119.7
C14 C47 C46 120.14(17)
C14 C47 H47 119.9
C46 C47 H47 119.9

loop_
_geom_bond_atom_site_label_1
_geom_bond_atom_site_label_2
_geom_bond_distance
O1 C4 1.3933(18)
O1 C17 1.3961(17)
O2 C20 1.3939(17)
O2 C21 1.3979(18)
O3 C38 1.3874(18)
O3 C39 1.3989(17)
N1 C9 1.3963(19)
N1 C10 1.4464(19)
N1 C15 1.3934(19)
C1 H1A 0.9800
C1 H1B 0.9800
C1 H1C 0.9800
C1 C2 1.531(2)
C2 C3 1.535(2)
C2 C35 1.536(2)
C2 C36 1.529(2)
C3 C4 1.414(2)
C3 C37 1.395(2)
C4 C5 1.391(2)
C5 C6 1.397(2)
C5 C18 1.432(2)
C6 C7 1.431(2)
C6 C38 1.382(2)
C7 C8 1.399(2)
C7 C39 1.392(2)
C8 C9 1.404(2)
C8 C16 1.428(2)
C9 C41 1.403(2)
C10 H10A 0.9900
C10 H10B 0.9900
C10 C11 1.514(2)
C11 C12 1.387(2)
C11 C46 1.394(2)
C12 H12 0.9500
C12 C13 1.391(2)
C13 H13 0.9500
C13 C14 1.378(3)
C14 H14 0.9500
C14 C47 1.383(3)
C15 C16 1.402(2)
C15 C23 1.401(2)
C16 C28 1.399(2)
C17 C18 1.388(2)
C17 C30 1.411(2)
C18 C19 1.401(2)
C19 C20 1.387(2)
C19 C28 1.430(2)
C20 C29 1.393(2)
C21 C22 1.415(2)
C21 C28 1.392(2)
C22 C23 1.393(2)
C22 C24 1.538(2)
C23 H23 0.9500
C24 C25 1.534(2)
C24 C26 1.529(2)
C24 C27 1.530(2)
C25 H25A 0.9800
C25 H25B 0.9800
C25 H25C 0.9800
C26 H26A 0.9800
C26 H26B 0.9800
C26 H26C 0.9800
C27 H27A 0.9800
C27 H27B 0.9800
C27 H27C 0.9800
C29 H29 0.9500
C29 C30 1.398(2)
C30 C31 1.535(2)
C31 C32 1.534(2)
C31 C33 1.527(2)
C31 C34 1.528(2)
C32 H32A 0.9800
C32 H32B 0.9800
C32 H32C 0.9800
C33 H33A 0.9800
C33 H33B 0.9800
C33 H33C 0.9800
C34 H34A 0.9800
C34 H34B 0.9800
C34 H34C 0.9800
C35 H35A 0.9800
C35 H35B 0.9800
C35 H35C 0.9800
C36 H36A 0.9800
C36 H36B 0.9800
C36 H36C 0.9800
C37 H37 0.9500
C37 C38 1.394(2)
C39 C40 1.408(2)
C40 C41 1.398(2)
C40 C42 1.537(2)
C41 H41 0.9500
C42 C43 1.532(2)
C42 C44 1.530(2)
C42 C45 1.538(2)
C43 H43A 0.9800
C43 H43B 0.9800
C43 H43C 0.9800
C44 H44A 0.9800
C44 H44B 0.9800
C44 H44C 0.9800
C45 H45A 0.9800
C45 H45B 0.9800
C45 H45C 0.9800
C46 H46 0.9500
C46 C47 1.390(2)
C47 H47 0.9500

loop_
_geom_torsion_atom_site_label_1
_geom_torsion_atom_site_label_2
_geom_torsion_atom_site_label_3
_geom_torsion_atom_site_label_4
_geom_torsion
O1 C4 C5 C6 -179.61(13)
O1 C4 C5 C18 -0.98(16)
O1 C17 C18 C5 0.77(16)
O1 C17 C18 C19 179.25(12)
O1 C17 C30 C29 -177.69(13)
O1 C17 C30 C31 4.1(2)
O2 C20 C29 C30 179.57(13)
O2 C21 C22 C23 -177.02(13)
O2 C21 C22 C24 0.2(2)
O2 C21 C28 C16 177.31(12)
O2 C21 C28 C19 -0.01(16)
O3 C39 C40 C41 176.36(13)
O3 C39 C40 C42 -1.9(2)
N1 C9 C41 C40 -179.23(14)
N1 C10 C11 C12 -12.1(2)
N1 C10 C11 C46 170.29(13)
N1 C15 C16 C8 -0.85(16)
N1 C15 C16 C28 -178.73(13)
N1 C15 C23 C22 178.02(14)
C1 C2 C3 C4 60.24(19)
C1 C2 C3 C37 -119.13(16)
C2 C3 C4 O1 -0.3(2)
C2 C3 C4 C5 -178.70(14)
C2 C3 C37 C38 179.37(14)
C3 C4 C5 C6 -1.0(2)
C3 C4 C5 C18 177.60(14)
C3 C37 C38 O3 -179.60(14)
C3 C37 C38 C6 -0.3(2)
C4 O1 C17 C18 -1.35(16)
C4 O1 C17 C30 177.29(14)
C4 C3 C37 C38 0.0(2)
C4 C5 C6 C7 178.42(16)
C4 C5 C6 C38 0.6(2)
C4 C5 C18 C17 0.13(16)
C4 C5 C18 C19 -178.03(16)
C5 C6 C7 C8 -1.4(3)
C5 C6 C7 C39 -178.99(17)
C5 C6 C38 O3 179.37(13)
C5 C6 C38 C37 0.0(2)
C5 C18 C19 C20 176.59(16)
C5 C18 C19 C28 -0.3(3)
C6 C5 C18 C17 178.45(16)
C6 C5 C18 C19 0.3(3)
C6 C7 C8 C9 -176.44(15)
C6 C7 C8 C16 1.6(3)
C6 C7 C39 O3 0.78(16)
C6 C7 C39 C40 179.07(14)
C7 C6 C38 O3 0.97(17)
C7 C6 C38 C37 -178.41(14)
C7 C8 C9 N1 178.45(13)
C7 C8 C9 C41 -2.2(2)
C7 C8 C16 C15 -177.58(16)
C7 C8 C16 C28 -0.3(3)
C7 C39 C40 C41 -1.7(2)
C7 C39 C40 C42 -179.95(14)
C8 C7 C39 O3 -177.24(13)
C8 C7 C39 C40 1.0(2)
C8 C9 C41 C40 1.5(2)
C8 C16 C28 C19 -0.8(3)
C8 C16 C28 C21 -177.25(16)
C9 N1 C10 C11 103.12(17)
C9 N1 C15 C16 0.82(16)
C9 N1 C15 C23 -177.29(15)
C9 C8 C16 C15 0.56(16)
C9 C8 C16 C28 177.88(16)
C10 N1 C9 C8 -176.79(13)
C10 N1 C9 C41 3.9(2)
C10 N1 C15 C16 177.23(13)
C10 N1 C15 C23 -0.9(2)
C10 C11 C12 C13 -177.38(15)
C10 C11 C46 C47 176.68(15)
C11 C12 C13 C14 0.8(3)
C11 C46 C47 C14 0.9(3)
C12 C11 C46 C47 -1.0(2)
C12 C13 C14 C47 -0.9(3)
C13 C14 C47 C46 0.1(3)
C15 N1 C9 C8 -0.46(16)
C15 N1 C9 C41 -179.78(15)
C15 N1 C10 C11 -72.64(19)
C15 C16 C28 C19 176.27(15)
C15 C16 C28 C21 -0.1(2)
C16 C8 C9 N1 -0.07(16)
C16 C8 C9 C41 179.31(13)
C16 C15 C23 C22 0.1(2)
C17 O1 C4 C3 -177.13(14)
C17 O1 C4 C5 1.43(16)
C17 C18 C19 C20 -1.4(2)
C17 C18 C19 C28 -178.30(16)
C17 C30 C31 C32 -60.23(18)
C17 C30 C31 C33 60.18(18)
C17 C30 C31 C34 179.94(14)
C18 C5 C6 C7 0.3(3)
C18 C5 C6 C38 -177.51(16)
C18 C17 C30 C29 0.8(2)
C18 C17 C30 C31 -177.46(14)
C18 C19 C20 O2 -178.30(12)
C18 C19 C20 C29 0.9(2)
C18 C19 C28 C16 0.7(3)
C18 C19 C28 C21 177.44(17)
C19 C20 C29 C30 0.5(2)
C20 O2 C21 C22 175.81(14)
C20 O2 C21 C28 -0.31(16)
C20 C19 C28 C16 -176.41(16)
C20 C19 C28 C21 0.33(16)
C20 C29 C30 C17 -1.3(2)
C20 C29 C30 C31 176.93(13)
C21 O2 C20 C19 0.53(16)
C21 O2 C20 C29 -178.66(14)
C21 C22 C23 C15 0.8(2)
C21 C22 C24 C25 54.8(2)
C21 C22 C24 C26 174.85(15)
C21 C22 C24 C27 -65.19(19)
C22 C21 C28 C16 1.1(2)
C22 C21 C28 C19 -176.17(14)
C23 C15 C16 C8 177.41(14)
C23 C15 C16 C28 -0.5(2)
C23 C22 C24 C25 -128.09(16)
C23 C22 C24 C26 -8.1(2)
C23 C22 C24 C27 111.90(17)
C24 C22 C23 C15 -176.55(14)
C28 C19 C20 O2 -0.54(16)
C28 C19 C20 C29 178.66(14)
C28 C21 C22 C23 -1.4(2)
C28 C21 C22 C24 175.84(14)
C29 C30 C31 C32 121.68(16)
C29 C30 C31 C33 -117.91(16)
C29 C30 C31 C34 1.9(2)
C30 C17 C18 C5 -177.88(14)
C30 C17 C18 C19 0.6(2)
C35 C2 C3 C4 -60.01(19)
C35 C2 C3 C37 120.63(16)
C36 C2 C3 C4 -179.86(14)
C36 C2 C3 C37 0.8(2)
C37 C3 C4 O1 179.07(14)
C37 C3 C4 C5 0.7(2)
C38 O3 C39 C7 -0.20(16)
C38 O3 C39 C40 -178.48(14)
C38 C6 C7 C8 176.53(16)
C38 C6 C7 C39 -1.05(16)
C39 O3 C38 C6 -0.50(16)
C39 O3 C38 C37 178.88(14)
C39 C7 C8 C9 0.9(2)
C39 C7 C8 C16 178.90(16)
C39 C40 C41 C9 0.4(2)
C39 C40 C42 C43 -51.99(19)
C39 C40 C42 C44 -172.12(14)
C39 C40 C42 C45 66.82(18)
C41 C40 C42 C43 129.87(15)
C41 C40 C42 C44 9.7(2)
C41 C40 C42 C45 -111.32(16)
C42 C40 C41 C9 178.65(13)
C46 C11 C12 C13 0.2(2)
